data_7111018
loop_
_publ_author_name
'Burke, Lisa T.'
'Hevia-Freire, Eva'
'Holland, Rebecca'
'Jeffery, John C.'
'Leedham, Angela P.'
'Russell, Christopher A.'
'Zagorski, Anette'
'Steiner, Alexander'

_publ_section_title
;
 Synthesis and structure of a tris imido phosphonate anion; the missing
 link in imido analogues of phosphorus oxoanions
;
_journal_issue 18
_journal_name_full 'Chemical Communications'
_journal_page_first 1769
_journal_paper_doi 10.1039/b004192k
_journal_year 2000
_chemical_formula_sum 'C21 H22 Li2 N3 O3 P'
_chemical_formula_weight 409.27
_chemical_name_systematic
;
?
;
_space_group_IT_number 61
_symmetry_cell_setting orthorhombic
_symmetry_space_group_name_Hall '-P 2ac 2ab'
_symmetry_space_group_name_H-M 'P b c a'
_atom_sites_solution_hydrogens geom
_atom_sites_solution_primary direct
_atom_sites_solution_secondary difmap
_audit_creation_method SHELXL
_cell_angle_alpha 90.00
_cell_angle_beta 90.00
_cell_angle_gamma 90.00
_cell_formula_units_Z 8
_cell_length_a 16.026(5)
_cell_length_b 11.410(2)
_cell_length_c 22.560(5)
_cell_measurement_temperature 173(2)
_cell_volume 4125.2(17)
_computing_cell_refinement SMART
_computing_data_collection SMART
_computing_data_reduction SAINT
_computing_molecular_graphics XP
_computing_publication_material XCIF
_computing_structure_refinement 'SHELXL-93 (Sheldrick, 1993)'
_computing_structure_solution 'SHELXS-86 (Sheldrick, 1990)'
_diffrn_ambient_temperature 173(2)
_diffrn_measurement_device 'Siemens SMART Area Detector'
_diffrn_measurement_method '\w rotation with narrow frames (0.3 degrees)'
_diffrn_radiation_monochromator graphite
_diffrn_radiation_source 'fine-focus sealed tube'
_diffrn_radiation_type MoK\a
_diffrn_radiation_wavelength 0.71073
_diffrn_reflns_av_R_equivalents 0.0508
_diffrn_reflns_av_sigmaI/netI 0.0380
_diffrn_reflns_limit_h_max 19
_diffrn_reflns_limit_h_min -20
_diffrn_reflns_limit_k_max 14
_diffrn_reflns_limit_k_min -14
_diffrn_reflns_limit_l_max 29
_diffrn_reflns_limit_l_min -25
_diffrn_reflns_number 24588
_diffrn_reflns_theta_max 27.46
_diffrn_reflns_theta_min 1.81
_exptl_absorpt_coefficient_mu 0.160
_exptl_absorpt_correction_T_max 0.97
_exptl_absorpt_correction_T_min 0.97
_exptl_absorpt_correction_type 'Empirical, pseudo-azimuthal scan (SADABS)'
_exptl_crystal_density_diffrn 1.318
_exptl_crystal_F_000 1712
_exptl_crystal_size_max 0.20
_exptl_crystal_size_mid 0.20
_exptl_crystal_size_min 0.20
_refine_diff_density_max 0.217
_refine_diff_density_min -0.351
_refine_diff_density_rms 0.049
_refine_ls_extinction_method none
_refine_ls_goodness_of_fit_all 1.015
_refine_ls_goodness_of_fit_obs 1.065
_refine_ls_matrix_type full
_refine_ls_number_parameters 277
_refine_ls_number_reflns 4710
_refine_ls_number_restraints 0
_refine_ls_restrained_S_all 1.015
_refine_ls_restrained_S_obs 1.065
_refine_ls_R_factor_all 0.0671
_refine_ls_R_factor_obs 0.0402
_refine_ls_shift/esd_max -0.001
_refine_ls_shift/esd_mean 0.000
_refine_ls_structure_factor_coef Fsqd
_refine_ls_weighting_details 'w=1/[\s^2^(Fo^2^)+(0.0499P)^2^+1.0795P] where P=(Fo^2^+2Fc^2^)/3'
_refine_ls_weighting_scheme calc
_refine_ls_wR_factor_all 0.1042
_refine_ls_wR_factor_obs 0.0920
_reflns_number_observed 3407
_reflns_number_total 4710
_reflns_observed_criterion >2sigma(I)
_cod_data_source_file b004192ksup1.cif
_cod_data_source_block cad
_cod_depositor_comments
;
The following automatic conversions were performed:

'_refine_ls_weighting_scheme' value 'calc
w=1/[\s^2^(Fo^2^)+(0.0499P)^2^+1.0795P] where P=(Fo^2^+2Fc^2^)/3' was
changed to 'calc'. New tag '_refine_ls_weighting_details' was
created. The value of the new tag was set to
'w=1/[\s^2^(Fo^2^)+(0.0499P)^2^+1.0795P] where P=(Fo^2^+2Fc^2^)/3'.

Automatic conversion script
Id: cif_fix_values 3143 2015-03-26 13:38:13Z robertas 
;
_cod_original_cell_volume 4125.4(17)
_cod_original_sg_symbol_H-M Pbca
_cod_database_code 7111018

loop_
_symmetry_equiv_pos_as_xyz
'x, y, z'
'-x+1/2, -y, z+1/2'
'-x, y+1/2, -z+1/2'
'x+1/2, -y+1/2, -z'
'-x, -y, -z'
'x-1/2, y, -z-1/2'
'x, -y-1/2, z-1/2'
'-x-1/2, y-1/2, z'

loop_
_atom_site_aniso_label
_atom_site_aniso_U_11
_atom_site_aniso_U_22
_atom_site_aniso_U_33
_atom_site_aniso_U_23
_atom_site_aniso_U_13
_atom_site_aniso_U_12
P 0.0195(2) 0.0192(2) 0.0220(2) -0.0017(2) 0.0020(2) -0.0012(2)
Li1 0.029(2) 0.033(2) 0.034(2) -0.0073(13) 0.0036(13) -0.0073(13)
Li2 0.041(2) 0.027(2) 0.026(2) -0.0007(13) -0.0003(13) -0.0042(14)
N10 0.0202(7) 0.0228(7) 0.0303(8) -0.0041(6) -0.0018(6) -0.0023(6)
C11 0.0240(9) 0.0260(9) 0.0218(8) 0.0002(7) -0.0004(7) -0.0049(7)
C12 0.0266(10) 0.0395(11) 0.0327(10) -0.0121(8) 0.0017(8) -0.0045(8)
C13 0.0390(12) 0.0507(13) 0.0421(12) -0.0233(10) -0.0005(9) -0.0089(10)
C14 0.0354(12) 0.066(2) 0.0438(12) -0.0228(11) -0.0093(9) -0.0123(11)
C15 0.0250(10) 0.0538(13) 0.0401(11) -0.0098(10) -0.0051(8) -0.0039(9)
C16 0.0258(9) 0.0320(10) 0.0244(9) -0.0029(7) -0.0007(7) -0.0019(7)
O17 0.0229(7) 0.0395(8) 0.0400(8) -0.0111(6) -0.0006(5) 0.0029(6)
C18 0.0256(10) 0.0559(14) 0.0546(14) -0.0118(11) 0.0008(9) 0.0094(9)
N20 0.0221(7) 0.0239(7) 0.0246(7) -0.0012(6) 0.0039(6) -0.0031(6)
C21 0.0174(8) 0.0261(9) 0.0247(9) 0.0045(7) 0.0009(6) 0.0038(7)
C22 0.0272(9) 0.0295(10) 0.0258(9) 0.0024(7) -0.0005(7) 0.0013(7)
C23 0.0368(11) 0.0402(11) 0.0241(9) 0.0027(8) -0.0007(8) 0.0064(9)
C24 0.0324(11) 0.0505(12) 0.0239(10) 0.0116(9) 0.0050(8) 0.0073(9)
C25 0.0248(9) 0.0405(11) 0.0336(10) 0.0153(9) 0.0018(8) -0.0005(8)
C26 0.0216(9) 0.0282(9) 0.0273(9) 0.0056(7) -0.0013(7) 0.0018(7)
O27 0.0308(7) 0.0282(7) 0.0359(7) 0.0023(6) 0.0026(5) -0.0104(5)
C28 0.0344(11) 0.0325(11) 0.0521(13) 0.0109(9) -0.0023(9) -0.0131(8)
N30 0.0243(7) 0.0220(7) 0.0226(7) 0.0002(6) 0.0016(6) -0.0030(6)
C31 0.0193(8) 0.0231(9) 0.0255(8) 0.0014(7) -0.0005(6) 0.0023(7)
C32 0.0310(10) 0.0266(9) 0.0272(9) 0.0009(7) 0.0001(7) -0.0032(7)
C33 0.0397(12) 0.0267(10) 0.0418(12) 0.0058(8) -0.0028(9) -0.0084(8)
C34 0.0424(12) 0.0381(11) 0.0372(11) 0.0159(9) -0.0040(9) -0.0087(9)
C35 0.0348(10) 0.0415(11) 0.0253(9) 0.0079(8) -0.0021(8) -0.0015(9)
C36 0.0217(8) 0.0262(9) 0.0270(9) 0.0010(7) -0.0033(7) 0.0022(7)
O37 0.0359(7) 0.0279(6) 0.0220(6) -0.0028(5) -0.0017(5) -0.0004(5)
C38 0.0555(14) 0.0417(11) 0.0226(10) -0.0054(8) -0.0062(9) 0.0101(10)

loop_
_atom_site_label
_atom_site_type_symbol
_atom_site_fract_x
_atom_site_fract_y
_atom_site_fract_z
_atom_site_U_iso_or_equiv
_atom_site_thermal_displace_type
_atom_site_occupancy
_atom_site_calc_flag
_atom_site_refinement_flags
P P 0.02525(3) 0.32619(4) 0.46550(2) 0.02024(11) Uani 1 d .
Li1 Li 0.1346(2) 0.5557(3) 0.49407(14) 0.0321(7) Uani 1 d .
Li2 Li 0.0309(2) 0.4749(3) 0.58317(13) 0.0313(7) Uani 1 d .
N10 N -0.06733(9) 0.35957(12) 0.44081(6) 0.0244(3) Uani 1 d .
C11 C -0.12244(11) 0.28946(15) 0.40799(7) 0.0239(4) Uani 1 d .
C12 C -0.10037(12) 0.1963(2) 0.37080(8) 0.0329(4) Uani 1 d .
H12A H -0.04326(12) 0.1753(2) 0.36706(8) 0.040 Uiso 1 calc R
C13 C -0.16026(13) 0.1338(2) 0.33914(9) 0.0439(5) Uani 1 d .
H13A H -0.14362(13) 0.0711(2) 0.31406(9) 0.053 Uiso 1 calc R
C14 C -0.24361(13) 0.1624(2) 0.34402(9) 0.0482(6) Uani 1 d .
H14A H -0.28422(13) 0.1196(2) 0.32226(9) 0.058 Uiso 1 calc R
C15 C -0.26810(12) 0.2539(2) 0.38087(9) 0.0396(5) Uani 1 d .
H15A H -0.32545(12) 0.2737(2) 0.38452(9) 0.048 Uiso 1 calc R
C16 C -0.20848(11) 0.3157(2) 0.41209(8) 0.0274(4) Uani 1 d .
O17 O -0.22666(8) 0.40705(12) 0.45045(6) 0.0341(3) Uani 1 d .
C18 C -0.31296(12) 0.4349(2) 0.45966(10) 0.0454(5) Uani 1 d .
H18A H -0.31744(13) 0.5011(9) 0.4872(5) 0.068 Uiso 1 calc R
H18B H -0.3417(2) 0.3667(5) 0.4764(6) 0.068 Uiso 1 calc R
H18C H -0.3387(3) 0.4560(13) 0.42172(15) 0.068 Uiso 1 calc R
N20 N 0.09070(9) 0.42571(12) 0.44413(6) 0.0235(3) Uani 1 d .
C21 C 0.12467(10) 0.42869(15) 0.38683(7) 0.0227(4) Uani 1 d .
C22 C 0.11178(11) 0.3478(2) 0.34110(8) 0.0275(4) Uani 1 d .
H22A H 0.07265(11) 0.2862(2) 0.34661(8) 0.033 Uiso 1 calc R
C23 C 0.15521(12) 0.3556(2) 0.28752(8) 0.0337(4) Uani 1 d .
H23A H 0.14658(12) 0.2981(2) 0.25770(8) 0.040 Uiso 1 calc R
C24 C 0.21036(12) 0.4459(2) 0.27759(8) 0.0356(5) Uani 1 d .
H24A H 0.24094(12) 0.4494(2) 0.24156(8) 0.043 Uiso 1 calc R
C25 C 0.22120(11) 0.5324(2) 0.32063(8) 0.0330(4) Uani 1 d .
H25A H 0.25733(11) 0.5968(2) 0.31336(8) 0.040 Uiso 1 calc R
C26 C 0.17900(10) 0.5237(2) 0.37398(8) 0.0257(4) Uani 1 d .
O27 O 0.18628(8) 0.60347(11) 0.41992(6) 0.0316(3) Uani 1 d .
C28 C 0.23434(13) 0.7078(2) 0.40978(10) 0.0397(5) Uani 1 d .
H28A H 0.2316(7) 0.7582(6) 0.4449(2) 0.060 Uiso 1 calc R
H28B H 0.2116(5) 0.7500(6) 0.3755(4) 0.060 Uiso 1 calc R
H28C H 0.2925(2) 0.6865(2) 0.4020(6) 0.060 Uiso 1 calc R
N30 N 0.03069(8) 0.32823(12) 0.53691(6) 0.0229(3) Uani 1 d .
C31 C -0.00489(10) 0.24154(15) 0.57229(7) 0.0226(4) Uani 1 d .
C32 C -0.03707(11) 0.1335(2) 0.55331(8) 0.0283(4) Uani 1 d .
H32A H -0.03734(11) 0.1156(2) 0.51218(8) 0.034 Uiso 1 calc R
C33 C -0.06858(13) 0.0518(2) 0.59329(9) 0.0360(5) Uani 1 d .
H33A H -0.09010(13) -0.0205(2) 0.57906(9) 0.043 Uiso 1 calc R
C34 C -0.06896(13) 0.0746(2) 0.65333(9) 0.0392(5) Uani 1 d .
H34A H -0.08948(13) 0.0177(2) 0.68039(9) 0.047 Uiso 1 calc R
C35 C -0.03905(12) 0.1816(2) 0.67397(8) 0.0339(4) Uani 1 d .
H35A H -0.03989(12) 0.1987(2) 0.71518(8) 0.041 Uiso 1 calc R
C36 C -0.00813(10) 0.2628(2) 0.63419(8) 0.0250(4) Uani 1 d .
O37 O 0.02191(8) 0.37288(11) 0.65084(5) 0.0286(3) Uani 1 d .
C38 C 0.01155(14) 0.4086(2) 0.71125(8) 0.0400(5) Uani 1 d .
H38A H 0.0299(8) 0.4900(4) 0.71574(15) 0.060 Uiso 1 calc R
H38B H 0.0451(7) 0.3579(8) 0.73702(10) 0.060 Uiso 1 calc R
H38C H -0.0474(2) 0.4022(11) 0.7223(2) 0.060 Uiso 1 calc R
H H 0.0480(11) 0.2203(16) 0.4437(8) 0.030 Uiso 1 d .

loop_
_atom_type_symbol
_atom_type_description
_atom_type_scat_dispersion_real
_atom_type_scat_dispersion_imag
_atom_type_scat_source
C C 0.0033 0.0016 'International Tables Vol C Tables 4.2.6.8 and 6.1.1.4'
H H 0.0000 0.0000 'International Tables Vol C Tables 4.2.6.8 and 6.1.1.4'
Li Li -0.0003 0.0001 'International Tables Vol C Tables 4.2.6.8 and 6.1.1.4'
N N 0.0061 0.0033 'International Tables Vol C Tables 4.2.6.8 and 6.1.1.4'
O O 0.0106 0.0060 'International Tables Vol C Tables 4.2.6.8 and 6.1.1.4'
P P 0.1023 0.0942 'International Tables Vol C Tables 4.2.6.8 and 6.1.1.4'

loop_
_geom_angle_atom_site_label_1
_geom_angle_atom_site_label_2
_geom_angle_atom_site_label_3
_geom_angle
_geom_angle_site_symmetry_1
_geom_angle_site_symmetry_3
N30 P N20 104.60(7) . .
N30 P N10 112.77(7) . .
N20 P N10 108.91(8) . .
N30 P Li2 114.54(8) . 5_566
N20 P Li2 60.06(9) . 5_566
N10 P Li2 49.91(9) . 5_566
N30 P Li1 74.87(8) . 5_566
N20 P Li1 108.95(8) . 5_566
N10 P Li1 39.70(8) . 5_566
Li2 P Li1 57.53(9) 5_566 5_566
O27 Li1 O17 99.54(15) . 5_566
O27 Li1 N20 82.68(13) . .
O17 Li1 N20 141.3(2) 5_566 .
O27 Li1 N10 134.7(2) . 5_566
O17 Li1 N10 80.71(12) 5_566 5_566
N20 Li1 N10 124.6(2) . 5_566
O27 Li1 Li2 167.0(2) . .
O17 Li1 Li2 93.44(14) 5_566 .
N20 Li1 Li2 87.17(13) . .
N10 Li1 Li2 47.54(10) 5_566 .
O27 Li1 P 119.59(15) . 5_566
O17 Li1 P 110.09(13) 5_566 5_566
N20 Li1 P 101.72(13) . 5_566
N10 Li1 P 30.32(6) 5_566 5_566
Li2 Li1 P 54.74(9) . 5_566
O27 Li1 Li2 85.13(13) . 5_566
O17 Li1 Li2 170.8(2) 5_566 5_566
N20 Li1 Li2 46.87(10) . 5_566
N10 Li1 Li2 90.35(13) 5_566 5_566
Li2 Li1 Li2 82.02(12) . 5_566
P Li1 Li2 60.76(8) 5_566 5_566
O37 Li2 N30 84.65(13) . .
O37 Li2 N10 142.0(2) . 5_566
N30 Li2 N10 130.0(2) . 5_566
O37 Li2 N20 116.1(2) . 5_566
N30 Li2 N20 105.74(14) . 5_566
N10 Li2 N20 73.78(11) 5_566 5_566
O37 Li2 P 144.4(2) . 5_566
N30 Li2 P 120.13(14) . 5_566
N10 Li2 P 37.46(7) 5_566 5_566
N20 Li2 P 36.90(6) 5_566 5_566
O37 Li2 C31 57.79(9) . .
N30 Li2 C31 29.09(7) . .
N10 Li2 C31 158.9(2) 5_566 .
N20 Li2 C31 105.93(13) 5_566 .
P Li2 C31 135.93(13) 5_566 .
O37 Li2 C36 28.32(7) . .
N30 Li2 C36 58.33(9) . .
N10 Li2 C36 170.2(2) 5_566 .
N20 Li2 C36 110.36(13) 5_566 .
P Li2 C36 147.25(14) 5_566 .
C31 Li2 C36 29.96(6) . .
O37 Li2 Li1 145.3(2) . .
N30 Li2 Li1 84.21(13) . .
N10 Li2 Li1 47.92(10) 5_566 .
N20 Li2 Li1 98.48(13) 5_566 .
P Li2 Li1 67.73(10) 5_566 .
C31 Li2 Li1 112.66(13) . .
C36 Li2 Li1 137.19(14) . .
O37 Li2 Li1 107.77(14) . 5_566
N30 Li2 Li1 67.49(11) . 5_566
N10 Li2 Li1 101.15(13) 5_566 5_566
N20 Li2 Li1 38.44(8) 5_566 5_566
P Li2 Li1 65.78(9) 5_566 5_566
C31 Li2 Li1 70.77(10) . 5_566
C36 Li2 Li1 86.78(11) . 5_566
Li1 Li2 Li1 97.97(12) . 5_566
C11 N10 P 128.33(12) . .
C11 N10 Li2 124.45(14) . 5_566
P N10 Li2 92.64(11) . 5_566
C11 N10 Li1 108.32(14) . 5_566
P N10 Li1 109.98(12) . 5_566
Li2 N10 Li1 84.54(13) 5_566 5_566
C12 C11 N10 126.2(2) . .
C12 C11 C16 116.5(2) . .
N10 C11 C16 117.29(15) . .
C13 C12 C11 121.5(2) . .
C14 C13 C12 120.3(2) . .
C13 C14 C15 119.9(2) . .
C16 C15 C14 119.5(2) . .
C15 C16 O17 123.9(2) . .
C15 C16 C11 122.2(2) . .
O17 C16 C11 113.90(15) . .
C21 N20 P 122.86(12) . .
C21 N20 Li1 111.49(14) . .
P N20 Li1 125.64(12) . .
C21 N20 Li2 93.95(12) . 5_566
P N20 Li2 83.05(10) . 5_566
Li1 N20 Li2 94.68(13) . 5_566
C22 C21 N20 127.3(2) . .
C22 C21 C26 116.3(2) . .
N20 C21 C26 116.37(15) . .
C23 C22 C21 121.5(2) . .
C24 C23 C22 120.5(2) . .
C23 C24 C25 119.8(2) . .
C26 C25 C24 119.6(2) . .
C25 C26 O27 124.3(2) . .
C25 C26 C21 122.1(2) . .
O27 C26 C21 113.63(14) . .
C26 O27 C28 118.10(14) . .
C26 O27 Li1 115.08(13) . .
C28 O27 Li1 126.71(15) . .
C31 N30 P 122.67(12) . .
C31 N30 Li2 107.44(14) . .
P N30 Li2 122.74(12) . .
N30 C31 C32 126.8(2) . .
N30 C31 C36 117.26(15) . .
C32 C31 C36 115.9(2) . .
N30 C31 Li2 43.48(10) . .
C32 C31 Li2 163.70(14) . .
C36 C31 Li2 75.71(12) . .
C33 C32 C31 121.6(2) . .
C34 C33 C32 120.8(2) . .
C33 C34 C35 119.5(2) . .
C36 C35 C34 119.6(2) . .
C35 C36 O37 123.5(2) . .
C35 C36 C31 122.6(2) . .
O37 C36 C31 113.93(14) . .
C35 C36 Li2 160.52(15) . .
O37 C36 Li2 40.82(9) . .
C31 C36 Li2 74.33(11) . .
C36 O37 C38 118.14(14) . .
C36 O37 Li2 110.86(13) . .
C38 O37 Li2 126.27(15) . .
C16 O17 C18 117.39(15) . .
C16 O17 Li1 113.54(14) . 5_566
C18 O17 Li1 125.39(15) . 5_566

loop_
_geom_bond_atom_site_label_1
_geom_bond_atom_site_label_2
_geom_bond_distance
_geom_bond_site_symmetry_2
P N30 1.6135(15) .
P N20 1.6194(14) .
P N10 1.6299(15) .
P Li2 2.677(3) 5_566
P Li1 3.034(3) 5_566
Li1 O27 1.945(3) .
Li1 O17 1.981(3) 5_566
Li1 N20 1.991(3) .
Li1 N10 2.063(3) 5_566
Li1 Li2 2.767(4) .
Li1 P 3.034(3) 5_566
Li1 Li2 3.191(5) 5_566
Li2 O37 1.925(3) .
Li2 N30 1.972(3) .
Li2 N10 2.050(3) 5_566
Li2 N20 2.337(4) 5_566
Li2 P 2.677(3) 5_566
Li2 C31 2.734(3) .
Li2 C36 2.752(4) .
Li2 Li1 3.191(5) 5_566
N10 C11 1.403(2) .
N10 Li2 2.050(3) 5_566
N10 Li1 2.063(3) 5_566
C11 C12 1.399(2) .
C11 C16 1.414(2) .
C12 C13 1.393(3) .
C13 C14 1.379(3) .
C14 C15 1.391(3) .
C15 C16 1.381(2) .
C16 O17 1.386(2) .
C18 O17 1.434(2) .
N20 C21 1.403(2) .
N20 Li2 2.337(4) 5_566
C21 C22 1.400(2) .
C21 C26 1.420(2) .
C22 C23 1.398(2) .
C23 C24 1.376(3) .
C24 C25 1.395(3) .
C25 C26 1.384(2) .
C26 O27 1.384(2) .
O27 C28 1.437(2) .
N30 C31 1.393(2) .
C31 C32 1.404(2) .
C31 C36 1.418(2) .
C32 C33 1.392(2) .
C33 C34 1.379(3) .
C34 C35 1.391(3) .
C35 C36 1.382(2) .
C36 O37 1.397(2) .
O37 C38 1.432(2) .
O17 Li1 1.981(3) 5_566
